data_6000679
loop_
_publ_author_name
'Gascoigne, D.'
'Tarling, S. E.'
'Barnes, P.'
'Pygall, C. F.'
'Benard, P.'
'Louer, D.'

_publ_section_title
;
 Ab-initio structure determination of ZR(OH)2SO4.3H2O using conventional
 monochromatic X-ray-powder diffraction
;
_journal_name_full 'Journal of Applied Crystallography'
_journal_page_first 399
_journal_page_last 405
_journal_paper_doi 10.1107/S0021889893006211
_journal_volume 27
_journal_year 1994
_chemical_formula_sum 'H8 O9 S Zr'
_space_group_name_H-M_alt 'P 1 21/c 1'
_cell_angle_alpha 90.000
_cell_angle_beta 103.145
_cell_angle_gamma 90.000
_cell_length_a 8.3645
_cell_length_b 15.1694
_cell_length_c 5.4427
_cell_volume 672.50
_cod_database_code 6000679

loop_
_atom_site_label
_atom_site_fract_x
_atom_site_fract_y
_atom_site_fract_z
? ? ? ?
